data_7020157
loop_
_publ_author_name
'Sartzi, Harikleia'
'Stoumpos, Constantinos C.'
'Giouli, Maria'
'Verginadis, Ioannis I.'
'Karkabounas, Spyridon Ch'
'Cunha-Silva, Lu\'is'
'Escuer, Albert'
'Perlepes, Spyros P.'

_publ_section_title
;
 The &quot;periodic table&quot; of di-2-pyridyl ketone: vanadium
 complexes.
;
_journal_issue 39
_journal_name_full 'Dalton transactions (Cambridge, England : 2003)'
_journal_page_first 11984
_journal_page_last 11988
_journal_paper_doi 10.1039/c2dt30710c
_journal_volume 41
_journal_year 2012
_chemical_formula_moiety 'C24 H22 N4 O10 V2'
_chemical_formula_sum 'C24 H22 N4 O10 V2'
_chemical_formula_weight 628.34
_chemical_name_systematic
;
?
;
_space_group_IT_number 2
_symmetry_cell_setting triclinic
_symmetry_space_group_name_Hall '-P 1'
_symmetry_space_group_name_H-M 'P -1'
_atom_sites_solution_hydrogens geom
_atom_sites_solution_primary direct
_atom_sites_solution_secondary difmap
_audit_creation_date '23 May 2012'
_audit_creation_method 'SHELXL-97, manual editing plus enCIFer'
_cell_angle_alpha 89.297(4)
_cell_angle_beta 85.708(4)
_cell_angle_gamma 85.366(4)
_cell_formula_units_Z 2
_cell_length_a 8.9758(6)
_cell_length_b 9.1138(8)
_cell_length_c 15.2124(13)
_cell_measurement_reflns_used 9813
_cell_measurement_temperature 150.0(2)
_cell_measurement_theta_max 27.50
_cell_measurement_theta_min 2.56
_cell_volume 1236.86(17)
_computing_cell_refinement 'APEX2 '
_computing_data_collection 'APEX2 (Bruker, 2006)'
_computing_data_reduction 'SAINT+ (Bruker, 1997-2005)'
_computing_molecular_graphics 'SHELXTL '
_computing_publication_material 'SHELXTL '
_computing_structure_refinement 'SHELXTL '
_computing_structure_solution 'SHELXTL (Bruker 2001)'
_diffrn_ambient_temperature 150.0(2)
_diffrn_measured_fraction_theta_full 0.994
_diffrn_measured_fraction_theta_max 0.994
_diffrn_measurement_device_type 'Bruker X8 Kappa CCD APEX II'
_diffrn_measurement_method 'omega/phi scans'
_diffrn_radiation_monochromator graphite
_diffrn_radiation_source 'fine-focus sealed tube'
_diffrn_radiation_type MoK\a
_diffrn_radiation_wavelength 0.71073
_diffrn_reflns_av_R_equivalents 0.0366
_diffrn_reflns_av_sigmaI/netI 0.0322
_diffrn_reflns_limit_h_max 11
_diffrn_reflns_limit_h_min -10
_diffrn_reflns_limit_k_max 11
_diffrn_reflns_limit_k_min -11
_diffrn_reflns_limit_l_max 19
_diffrn_reflns_limit_l_min -19
_diffrn_reflns_number 27392
_diffrn_reflns_theta_full 26.37
_diffrn_reflns_theta_max 26.37
_diffrn_reflns_theta_min 3.65
_exptl_absorpt_coefficient_mu 0.824
_exptl_absorpt_correction_T_max 0.9370
_exptl_absorpt_correction_T_min 0.8144
_exptl_absorpt_correction_type multi-scan
_exptl_absorpt_process_details
;
SADABS (Sheldrick, 1997)
;
_exptl_crystal_colour orange
_exptl_crystal_density_diffrn 1.687
_exptl_crystal_density_method 'not measured'
_exptl_crystal_description block
_exptl_crystal_F_000 640
_exptl_crystal_size_max 0.26
_exptl_crystal_size_mid 0.14
_exptl_crystal_size_min 0.08
_refine_diff_density_max 0.535
_refine_diff_density_min -0.833
_refine_diff_density_rms 0.097
_refine_ls_extinction_method none
_refine_ls_goodness_of_fit_ref 1.035
_refine_ls_hydrogen_treatment constr
_refine_ls_matrix_type full
_refine_ls_number_parameters 363
_refine_ls_number_reflns 5036
_refine_ls_number_restraints 0
_refine_ls_restrained_S_all 1.035
_refine_ls_R_factor_all 0.0664
_refine_ls_R_factor_gt 0.0518
_refine_ls_shift/su_max 0.001
_refine_ls_shift/su_mean 0.000
_refine_ls_structure_factor_coef Fsqd
_refine_ls_weighting_details 'calc w=1/[\s^2^(Fo^2^)+(0.0618P)^2^+3.5873P] where P=(Fo^2^+2Fc^2^)/3'
_refine_ls_weighting_scheme calc
_refine_ls_wR_factor_gt 0.1339
_refine_ls_wR_factor_ref 0.1438
_reflns_number_gt 4095
_reflns_number_total 5036
_reflns_threshold_expression >2sigma(I)
_cod_data_source_file c2dt30710c.txt
_cod_data_source_block CS807Aorange
_cod_depositor_comments
;
The following automatic conversions were performed:

'_symmetry_cell_setting' value 'Triclinic' changed to 'triclinic'
according to /home/saulius/struct/CIF-dictionaries/cif_core.dic
dictionary named 'cif_core.dic' version 2.4.2 from 2011-04-26.

Automatic conversion script
Id: cif_fix_values 1891 2012-01-12 08:04:46Z andrius 
;
_cod_database_code 7020157

loop_
_symmetry_equiv_pos_as_xyz
'x, y, z'
'-x, -y, -z'

loop_
_atom_site_label
_atom_site_type_symbol
_atom_site_fract_x
_atom_site_fract_y
_atom_site_fract_z
_atom_site_U_iso_or_equiv
_atom_site_adp_type
_atom_site_occupancy
_atom_site_symmetry_multiplicity
_atom_site_calc_flag
_atom_site_refinement_flags
V2 V 0.39961(6) 0.61547(6) 0.56731(4) 0.01664(15) Uani 1 1 d .
V1 V 0.14452(7) 0.88207(7) 1.01112(4) 0.03045(19) Uani 1 1 d .
O9 O 0.5594(2) 0.4357(2) 0.56270(14) 0.0172(5) Uani 1 1 d .
O10 O 0.7832(3) 0.3472(3) 0.62371(16) 0.0244(5) Uani 1 1 d .
O6 O 0.2509(3) 0.5293(3) 0.58444(16) 0.0243(5) Uani 1 1 d .
N3 N 0.6435(3) 0.7016(3) 0.55967(18) 0.0188(6) Uani 1 1 d .
N4 N 0.4574(3) 0.5789(3) 0.69930(19) 0.0224(6) Uani 1 1 d .
O4 O 0.0447(3) 1.0855(3) 1.05394(17) 0.0328(6) Uani 1 1 d .
O7 O 0.3346(3) 0.8005(3) 0.5269(2) 0.0448(8) Uani 1 1 d .
O8 O 0.3416(3) 0.8003(3) 0.6124(2) 0.0443(7) Uani 1 1 d .
C17 C 0.7465(4) 0.5986(4) 0.5860(2) 0.0191(7) Uani 1 1 d .
C13 C 0.6900(4) 0.8299(4) 0.5309(2) 0.0243(7) Uani 1 1 d .
H13 H 0.6181 0.9044 0.5130 0.029 Uiso 1 1 calc R
C15 C 0.9455(4) 0.7505(4) 0.5525(3) 0.0286(8) Uani 1 1 d .
H15 H 1.0488 0.7674 0.5488 0.034 Uiso 1 1 calc R
O5 O -0.0132(4) 1.2229(4) 1.1832(2) 0.0582(10) Uani 1 1 d .
N2 N -0.0146(4) 0.8484(4) 1.1386(2) 0.0373(8) Uani 1 1 d .
C14 C 0.8398(4) 0.8583(4) 0.5263(3) 0.0297(8) Uani 1 1 d .
H14 H 0.8698 0.9509 0.5053 0.036 Uiso 1 1 calc R
C19 C 0.5881(4) 0.4999(4) 0.7081(2) 0.0229(7) Uani 1 1 d .
O2 O 0.2327(5) 0.7059(4) 1.0453(3) 0.0698(11) Uani 1 1 d .
O1 O 0.2553(4) 0.9310(4) 0.9309(2) 0.0485(8) Uani 1 1 d .
N1 N 0.2813(4) 0.9568(4) 1.1068(2) 0.0357(8) Uani 1 1 d .
C5 C 0.2133(5) 1.0564(5) 1.1631(3) 0.0382(9) Uani 1 1 d .
C6 C 0.0475(5) 1.0922(5) 1.1461(3) 0.0388(10) Uani 1 1 d .
C16 C 0.8980(4) 0.6175(4) 0.5844(2) 0.0234(7) Uani 1 1 d .
H16 H 0.9670 0.5421 0.6043 0.028 Uiso 1 1 calc R
C20 C 0.6412(5) 0.4677(4) 0.7897(3) 0.0346(9) Uani 1 1 d .
H20 H 0.7352 0.4136 0.7947 0.042 Uiso 1 1 calc R
C23 C 0.3730(5) 0.6265(4) 0.7717(3) 0.0338(9) Uani 1 1 d .
H23 H 0.2807 0.6828 0.7650 0.041 Uiso 1 1 calc R
O3 O 0.1262(6) 0.6850(4) 0.9939(3) 0.0780(13) Uani 1 1 d .
C7 C -0.0362(5) 0.9687(5) 1.1880(3) 0.0377(10) Uani 1 1 d .
C1 C 0.4249(5) 0.9108(6) 1.1148(3) 0.0445(11) Uani 1 1 d .
H1 H 0.4741 0.8409 1.0744 0.053 Uiso 1 1 calc R
C21 C 0.5532(6) 0.5165(5) 0.8640(3) 0.0484(12) Uani 1 1 d .
H21 H 0.5864 0.4955 0.9210 0.058 Uiso 1 1 calc R
C22 C 0.4166(6) 0.5962(5) 0.8550(3) 0.0454(11) Uani 1 1 d .
H22 H 0.3547 0.6290 0.9054 0.054 Uiso 1 1 calc R
C3 C 0.4325(6) 1.0636(6) 1.2407(4) 0.0543(13) Uani 1 1 d .
H3 H 0.4845 1.0995 1.2870 0.065 Uiso 1 1 calc R
C8 C -0.1171(5) 0.9722(7) 1.2691(3) 0.0587(15) Uani 1 1 d .
H8 H -0.1305 1.0586 1.3040 0.070 Uiso 1 1 calc R
C2 C 0.5029(5) 0.9636(6) 1.1814(3) 0.0528(13) Uani 1 1 d .
H2 H 0.6052 0.9307 1.1860 0.063 Uiso 1 1 calc R
C4 C 0.2854(6) 1.1105(5) 1.2315(3) 0.0505(12) Uani 1 1 d .
H4 H 0.2338 1.1794 1.2717 0.061 Uiso 1 1 calc R
C9 C -0.1783(6) 0.8412(10) 1.2969(4) 0.080(2) Uani 1 1 d .
H9 H -0.2354 0.8378 1.3520 0.095 Uiso 1 1 calc R
C11 C -0.0761(6) 0.7274(6) 1.1672(4) 0.0547(13) Uani 1 1 d .
H11 H -0.0632 0.6425 1.1309 0.066 Uiso 1 1 calc R
C10 C -0.1567(7) 0.7199(8) 1.2461(4) 0.0701(17) Uani 1 1 d .
H10 H -0.1971 0.6307 1.2653 0.084 Uiso 1 1 calc R
C18 C 0.6723(4) 0.4613(4) 0.6191(2) 0.0196(7) Uani 1 1 d .
C24 C 0.7340(5) 0.2092(4) 0.6534(3) 0.0377(9) Uani 1 1 d .
H24A H 0.7053 0.2139 0.7168 0.057 Uiso 1 1 calc R
H24B H 0.8153 0.1319 0.6420 0.057 Uiso 1 1 calc R
H24C H 0.6474 0.1869 0.6218 0.057 Uiso 1 1 calc R
C12 C 0.0524(10) 1.3513(7) 1.1509(6) 0.097(3) Uani 1 1 d .
H12A H 0.1598 1.3279 1.1360 0.146 Uiso 1 1 calc R
H12B H 0.0384 1.4276 1.1962 0.146 Uiso 1 1 calc R
H12C H 0.0043 1.3869 1.0980 0.146 Uiso 1 1 calc R

loop_
_atom_site_aniso_label
_atom_site_aniso_U_11
_atom_site_aniso_U_22
_atom_site_aniso_U_33
_atom_site_aniso_U_23
_atom_site_aniso_U_13
_atom_site_aniso_U_12
V2 0.0134(3) 0.0162(3) 0.0198(3) -0.0043(2) 0.0003(2) 0.00156(19)
V1 0.0344(4) 0.0306(4) 0.0247(3) -0.0004(3) -0.0004(3) 0.0060(3)
O9 0.0161(10) 0.0165(11) 0.0191(11) -0.0035(9) -0.0007(8) -0.0015(8)
O10 0.0239(12) 0.0185(12) 0.0298(13) -0.0002(10) -0.0038(10) 0.0065(9)
O6 0.0176(11) 0.0268(13) 0.0279(13) -0.0037(10) 0.0019(9) -0.0010(9)
N3 0.0171(13) 0.0170(13) 0.0221(14) -0.0049(11) -0.0009(11) -0.0009(10)
N4 0.0230(14) 0.0212(14) 0.0220(15) -0.0034(12) 0.0014(11) 0.0010(11)
O4 0.0403(15) 0.0277(14) 0.0296(14) 0.0008(11) -0.0046(12) 0.0035(11)
O7 0.0339(16) 0.0270(15) 0.073(2) -0.0128(15) -0.0032(15) 0.0030(12)
O8 0.0362(16) 0.0317(16) 0.063(2) -0.0019(14) 0.0026(14) 0.0032(12)
C17 0.0198(16) 0.0178(16) 0.0198(16) -0.0055(13) -0.0017(12) -0.0003(12)
C13 0.0234(17) 0.0198(17) 0.0292(19) -0.0037(14) -0.0008(14) 0.0001(13)
C15 0.0189(17) 0.032(2) 0.036(2) -0.0085(16) 0.0010(14) -0.0066(14)
O5 0.071(2) 0.044(2) 0.058(2) -0.0236(17) -0.0171(18) 0.0205(17)
N2 0.0398(19) 0.0352(19) 0.0358(19) 0.0066(15) -0.0013(15) 0.0009(15)
C14 0.0294(19) 0.0221(18) 0.038(2) -0.0030(16) 0.0006(16) -0.0090(14)
C19 0.0266(17) 0.0208(17) 0.0209(17) -0.0045(14) 0.0004(13) -0.0009(13)
O2 0.086(3) 0.050(2) 0.068(3) -0.0040(19) 0.009(2) 0.016(2)
O1 0.0428(17) 0.066(2) 0.0337(16) 0.0081(15) 0.0012(13) 0.0094(15)
N1 0.0348(18) 0.0399(19) 0.0325(18) 0.0049(15) -0.0036(14) -0.0037(15)
C5 0.047(2) 0.032(2) 0.036(2) 0.0002(18) -0.0078(18) -0.0022(18)
C6 0.049(2) 0.035(2) 0.033(2) -0.0106(18) -0.0081(18) 0.0058(18)
C16 0.0184(16) 0.0247(17) 0.0272(18) -0.0068(14) -0.0043(13) 0.0015(13)
C20 0.041(2) 0.037(2) 0.0253(19) -0.0015(16) -0.0056(16) 0.0079(17)
C23 0.038(2) 0.031(2) 0.030(2) -0.0042(16) 0.0075(16) 0.0073(16)
O3 0.102(3) 0.054(2) 0.073(3) -0.002(2) -0.008(3) 0.027(2)
C7 0.034(2) 0.053(3) 0.025(2) -0.0008(18) -0.0054(16) 0.0095(18)
C1 0.036(2) 0.059(3) 0.038(2) 0.013(2) -0.0011(18) -0.002(2)
C21 0.070(3) 0.051(3) 0.021(2) -0.0015(19) -0.005(2) 0.016(2)
C22 0.060(3) 0.049(3) 0.023(2) -0.0057(18) 0.0073(19) 0.015(2)
C3 0.060(3) 0.047(3) 0.061(3) 0.005(2) -0.024(3) -0.021(2)
C8 0.040(3) 0.106(5) 0.027(2) -0.004(3) -0.0053(19) 0.014(3)
C2 0.034(2) 0.072(4) 0.055(3) 0.022(3) -0.013(2) -0.015(2)
C4 0.065(3) 0.038(2) 0.052(3) -0.006(2) -0.021(2) -0.007(2)
C9 0.044(3) 0.158(7) 0.035(3) 0.041(4) 0.003(2) -0.012(4)
C11 0.055(3) 0.048(3) 0.061(3) 0.021(2) -0.004(2) -0.007(2)
C10 0.063(4) 0.086(5) 0.061(4) 0.036(4) -0.001(3) -0.016(3)
C18 0.0197(15) 0.0182(16) 0.0204(16) -0.0019(13) -0.0020(13) 0.0023(12)
C24 0.041(2) 0.0226(19) 0.048(3) 0.0039(17) -0.0041(19) 0.0048(16)
C12 0.127(6) 0.041(3) 0.129(7) -0.021(4) -0.052(5) 0.007(4)

loop_
_atom_type_symbol
_atom_type_description
_atom_type_scat_dispersion_real
_atom_type_scat_dispersion_imag
_atom_type_scat_source
C C 0.0033 0.0016 'International Tables Vol C Tables 4.2.6.8 and 6.1.1.4'
H H 0.0000 0.0000 'International Tables Vol C Tables 4.2.6.8 and 6.1.1.4'
N N 0.0061 0.0033 'International Tables Vol C Tables 4.2.6.8 and 6.1.1.4'
O O 0.0106 0.0060 'International Tables Vol C Tables 4.2.6.8 and 6.1.1.4'
V V 0.3005 0.5294 'International Tables Vol C Tables 4.2.6.8 and 6.1.1.4'

loop_
_geom_angle_atom_site_label_1
_geom_angle_atom_site_label_2
_geom_angle_atom_site_label_3
_geom_angle
_geom_angle_site_symmetry_1
_geom_angle_site_symmetry_3
O6 V2 O8 103.21(13) . .
O6 V2 O7 105.38(13) . .
O8 V2 O7 41.34(14) . .
O6 V2 O9 96.86(11) . 2_666
O8 V2 O9 126.01(13) . 2_666
O7 V2 O9 85.18(12) . 2_666
O6 V2 O9 99.11(11) . .
O8 V2 O9 146.91(12) . .
O7 V2 O9 149.66(12) . .
O9 V2 O9 74.25(10) 2_666 .
O6 V2 N4 91.92(12) . .
O8 V2 N4 80.98(13) . .
O7 V2 N4 121.87(13) . .
O9 V2 N4 148.11(10) 2_666 .
O9 V2 N4 74.11(10) . .
O6 V2 N3 167.85(11) . .
O8 V2 N3 83.61(11) . .
O7 V2 N3 86.42(11) . .
O9 V2 N3 86.87(9) 2_666 .
O9 V2 N3 70.70(9) . .
N4 V2 N3 79.09(10) . .
O1 V1 O2 103.34(18) . .
O1 V1 O3 105.24(19) . .
O2 V1 O3 41.82(19) . .
O1 V1 O4 95.59(14) . 2_577
O2 V1 O4 126.55(18) . 2_577
O3 V1 O4 85.14(17) . 2_577
O1 V1 O4 101.02(15) . .
O2 V1 O4 145.14(16) . .
O3 V1 O4 148.24(18) . .
O4 V1 O4 74.73(12) 2_577 .
O1 V1 N1 92.66(16) . .
O2 V1 N1 80.64(18) . .
O3 V1 N1 121.96(18) . .
O4 V1 N1 148.28(12) 2_577 .
O4 V1 N1 73.64(12) . .
O1 V1 N2 170.61(16) . .
O2 V1 N2 82.55(16) . .
O3 V1 N2 84.04(17) . .
O4 V1 N2 86.46(12) 2_577 .
O4 V1 N2 70.64(12) . .
N1 V1 N2 80.99(13) . .
C18 O9 V2 123.82(19) . 2_666
C18 O9 V2 109.33(17) . .
V2 O9 V2 105.75(10) 2_666 .
C18 O10 C24 115.8(3) . .
C13 N3 C17 118.0(3) . .
C13 N3 V2 130.0(2) . .
C17 N3 V2 112.0(2) . .
C19 N4 C23 119.5(3) . .
C19 N4 V2 115.3(2) . .
C23 N4 V2 125.2(2) . .
C6 O4 V1 124.0(3) . 2_577
C6 O4 V1 108.8(2) . .
V1 O4 V1 105.27(12) 2_577 .
O8 O7 V2 69.1(2) . .
O7 O8 V2 69.51(19) . .
N3 C17 C16 123.9(3) . .
N3 C17 C18 110.6(3) . .
C16 C17 C18 125.5(3) . .
N3 C13 C14 122.2(3) . .
N3 C13 H13 118.9 . .
C14 C13 H13 118.9 . .
C14 C15 C16 119.0(3) . .
C14 C15 H15 120.5 . .
C16 C15 H15 120.5 . .
C6 O5 C12 115.7(5) . .
C11 N2 C7 118.7(4) . .
C11 N2 V1 128.8(3) . .
C7 N2 V1 112.4(3) . .
C15 C14 C13 119.4(3) . .
C15 C14 H14 120.3 . .
C13 C14 H14 120.3 . .
N4 C19 C20 122.0(3) . .
N4 C19 C18 112.4(3) . .
C20 C19 C18 125.5(3) . .
O3 O2 V1 70.0(3) . .
C5 N1 C1 119.3(4) . .
C5 N1 V1 115.2(3) . .
C1 N1 V1 125.5(3) . .
N1 C5 C4 122.1(4) . .
N1 C5 C6 112.1(4) . .
C4 C5 C6 125.7(4) . .
O5 C6 O4 114.8(4) . .
O5 C6 C7 108.2(4) . .
O4 C6 C7 109.3(3) . .
O5 C6 C5 113.4(4) . .
O4 C6 C5 104.4(3) . .
C7 C6 C5 106.3(3) . .
C17 C16 C15 117.6(3) . .
C17 C16 H16 121.2 . .
C15 C16 H16 121.2 . .
C19 C20 C21 118.1(4) . .
C19 C20 H20 120.9 . .
C21 C20 H20 120.9 . .
N4 C23 C22 121.8(4) . .
N4 C23 H23 119.1 . .
C22 C23 H23 119.1 . .
O2 O3 V1 68.2(3) . .
N2 C7 C8 122.8(5) . .
N2 C7 C6 110.8(3) . .
C8 C7 C6 126.3(5) . .
N1 C1 C2 120.9(5) . .
N1 C1 H1 119.6 . .
C2 C1 H1 119.6 . .
C20 C21 C22 119.9(4) . .
C20 C21 H21 120.1 . .
C22 C21 H21 120.1 . .
C23 C22 C21 118.6(4) . .
C23 C22 H22 120.7 . .
C21 C22 H22 120.7 . .
C4 C3 C2 118.6(5) . .
C4 C3 H3 120.7 . .
C2 C3 H3 120.7 . .
C7 C8 C9 116.3(6) . .
C7 C8 H8 121.8 . .
C9 C8 H8 121.8 . .
C3 C2 C1 120.0(5) . .
C3 C2 H2 120.0 . .
C1 C2 H2 120.0 . .
C3 C4 C5 119.2(5) . .
C3 C4 H4 120.4 . .
C5 C4 H4 120.4 . .
C10 C9 C8 120.5(5) . .
C10 C9 H9 119.7 . .
C8 C9 H9 119.7 . .
N2 C11 C10 122.7(6) . .
N2 C11 H11 118.6 . .
C10 C11 H11 118.6 . .
C9 C10 C11 118.9(6) . .
C9 C10 H10 120.6 . .
C11 C10 H10 120.6 . .
O10 C18 O9 114.8(3) . .
O10 C18 C17 108.1(3) . .
O9 C18 C17 108.0(3) . .
O10 C18 C19 113.7(3) . .
O9 C18 C19 104.9(3) . .
C17 C18 C19 107.1(3) . .
O10 C24 H24A 109.5 . .
O10 C24 H24B 109.5 . .
H24A C24 H24B 109.5 . .
O10 C24 H24C 109.5 . .
H24A C24 H24C 109.5 . .
H24B C24 H24C 109.5 . .
O5 C12 H12A 109.5 . .
O5 C12 H12B 109.5 . .
H12A C12 H12B 109.5 . .
O5 C12 H12C 109.5 . .
H12A C12 H12C 109.5 . .
H12B C12 H12C 109.5 . .

loop_
_geom_bond_atom_site_label_1
_geom_bond_atom_site_label_2
_geom_bond_distance
_geom_bond_site_symmetry_2
V2 O6 1.606(2) .
V2 O8 1.847(3) .
V2 O7 1.852(3) .
V2 O9 2.037(2) 2_666
V2 O9 2.086(2) .
V2 N4 2.127(3) .
V2 N3 2.379(3) .
V1 O1 1.597(3) .
V1 O2 1.819(4) .
V1 O3 1.840(4) .
V1 O4 2.029(3) 2_577
V1 O4 2.082(3) .
V1 N1 2.124(4) .
V1 N2 2.353(4) .
O9 C18 1.411(4) .
O9 V2 2.037(2) 2_666
O10 C18 1.385(4) .
O10 C24 1.424(5) .
N3 C13 1.331(4) .
N3 C17 1.342(4) .
N4 C19 1.341(4) .
N4 C23 1.345(5) .
O4 C6 1.407(5) .
O4 V1 2.029(3) 2_577
O7 O8 1.306(5) .
C17 C16 1.383(5) .
C17 C18 1.527(5) .
C13 C14 1.387(5) .
C13 H13 0.9500 .
C15 C14 1.386(5) .
C15 C16 1.387(5) .
C15 H15 0.9500 .
O5 C6 1.379(5) .
O5 C12 1.418(8) .
N2 C11 1.327(6) .
N2 C7 1.329(5) .
C14 H14 0.9500 .
C19 C20 1.383(5) .
C19 C18 1.531(5) .
O2 O3 1.306(6) .
N1 C5 1.335(5) .
N1 C1 1.337(6) .
C5 C4 1.382(6) .
C5 C6 1.538(6) .
C6 C7 1.512(7) .
C16 H16 0.9500 .
C20 C21 1.386(6) .
C20 H20 0.9500 .
C23 C22 1.372(6) .
C23 H23 0.9500 .
C7 C8 1.384(6) .
C1 C2 1.386(7) .
C1 H1 0.9500 .
C21 C22 1.389(7) .
C21 H21 0.9500 .
C22 H22 0.9500 .
C3 C4 1.371(7) .
C3 C2 1.373(8) .
C3 H3 0.9500 .
C8 C9 1.402(9) .
C8 H8 0.9500 .
C2 H2 0.9500 .
C4 H4 0.9500 .
C9 C10 1.349(10) .
C9 H9 0.9500 .
C11 C10 1.359(8) .
C11 H11 0.9500 .
C10 H10 0.9500 .
C24 H24A 0.9800 .
C24 H24B 0.9800 .
C24 H24C 0.9800 .
C12 H12A 0.9800 .
C12 H12B 0.9800 .
C12 H12C 0.9800 .

loop_
_geom_torsion_atom_site_label_1
_geom_torsion_atom_site_label_2
_geom_torsion_atom_site_label_3
_geom_torsion_atom_site_label_4
_geom_torsion
_geom_torsion_site_symmetry_1
_geom_torsion_site_symmetry_4
O6 V2 O9 C18 -130.0(2) . .
O8 V2 O9 C18 2.1(3) . .
O7 V2 O9 C18 86.3(3) . .
O9 V2 O9 C18 135.4(2) 2_666 .
N4 V2 O9 C18 -40.59(19) . .
N3 V2 O9 C18 43.17(19) . .
O6 V2 O9 V2 94.62(12) . 2_666
O8 V2 O9 V2 -133.3(2) . 2_666
O7 V2 O9 V2 -49.1(3) . 2_666
O9 V2 O9 V2 0.0 2_666 2_666
N4 V2 O9 V2 -175.97(13) . 2_666
N3 V2 O9 V2 -92.22(11) . 2_666
O6 V2 N3 C13 -169.9(5) . .
O8 V2 N3 C13 -45.0(3) . .
O7 V2 N3 C13 -3.6(3) . .
O9 V2 N3 C13 81.8(3) 2_666 .
O9 V2 N3 C13 156.2(3) . .
N4 V2 N3 C13 -127.0(3) . .
O6 V2 N3 C17 12.9(6) . .
O8 V2 N3 C17 137.8(2) . .
O7 V2 N3 C17 179.3(2) . .
O9 V2 N3 C17 -95.4(2) 2_666 .
O9 V2 N3 C17 -21.0(2) . .
N4 V2 N3 C17 55.8(2) . .
O6 V2 N4 C19 118.5(3) . .
O8 V2 N4 C19 -138.5(3) . .
O7 V2 N4 C19 -132.0(2) . .
O9 V2 N4 C19 12.2(4) 2_666 .
O9 V2 N4 C19 19.6(2) . .
N3 V2 N4 C19 -53.3(2) . .
O6 V2 N4 C23 -60.6(3) . .
O8 V2 N4 C23 42.4(3) . .
O7 V2 N4 C23 48.8(3) . .
O9 V2 N4 C23 -166.9(3) 2_666 .
O9 V2 N4 C23 -159.6(3) . .
N3 V2 N4 C23 127.6(3) . .
O1 V1 O4 C6 -132.3(3) . .
O2 V1 O4 C6 1.4(4) . .
O3 V1 O4 C6 82.3(4) . .
O4 V1 O4 C6 134.8(3) 2_577 .
N1 V1 O4 C6 -42.8(3) . .
N2 V1 O4 C6 43.2(3) . .
O1 V1 O4 V1 92.85(16) . 2_577
O2 V1 O4 V1 -133.5(3) . 2_577
O3 V1 O4 V1 -52.6(3) . 2_577
O4 V1 O4 V1 0.0 2_577 2_577
N1 V1 O4 V1 -177.60(16) . 2_577
N2 V1 O4 V1 -91.61(14) . 2_577
O6 V2 O7 O8 92.6(2) . .
O9 V2 O7 O8 -171.55(19) 2_666 .
O9 V2 O7 O8 -124.7(2) . .
N4 V2 O7 O8 -9.6(2) . .
N3 V2 O7 O8 -84.40(19) . .
O6 V2 O8 O7 -98.4(2) . .
O9 V2 O8 O7 10.4(2) 2_666 .
O9 V2 O8 O7 130.5(2) . .
N4 V2 O8 O7 171.8(2) . .
N3 V2 O8 O7 91.84(19) . .
C13 N3 C17 C16 -0.5(5) . .
V2 N3 C17 C16 177.0(3) . .
C13 N3 C17 C18 178.4(3) . .
V2 N3 C17 C18 -4.1(3) . .
C17 N3 C13 C14 1.0(5) . .
V2 N3 C13 C14 -176.0(3) . .
O2 V1 N2 C11 -43.5(4) . .
O3 V1 N2 C11 -1.4(4) . .
O4 V1 N2 C11 84.1(4) 2_577 .
O4 V1 N2 C11 159.2(4) . .
N1 V1 N2 C11 -125.1(4) . .
O2 V1 N2 C7 133.2(3) . .
O3 V1 N2 C7 175.3(3) . .
O4 V1 N2 C7 -99.2(3) 2_577 .
O4 V1 N2 C7 -24.2(3) . .
N1 V1 N2 C7 51.5(3) . .
C16 C15 C14 C13 -1.2(6) . .
N3 C13 C14 C15 -0.2(6) . .
C23 N4 C19 C20 -1.2(5) . .
V2 N4 C19 C20 179.7(3) . .
C23 N4 C19 C18 -177.3(3) . .
V2 N4 C19 C18 3.5(4) . .
O1 V1 O2 O3 -98.1(3) . .
O4 V1 O2 O3 9.4(3) 2_577 .
O4 V1 O2 O3 128.8(3) . .
N1 V1 O2 O3 171.4(3) . .
N2 V1 O2 O3 89.4(3) . .
O1 V1 N1 C5 122.8(3) . .
O2 V1 N1 C5 -134.1(3) . .
O3 V1 N1 C5 -127.4(3) . .
O4 V1 N1 C5 17.7(4) 2_577 .
O4 V1 N1 C5 22.1(3) . .
N2 V1 N1 C5 -50.3(3) . .
O1 V1 N1 C1 -58.3(4) . .
O2 V1 N1 C1 44.8(4) . .
O3 V1 N1 C1 51.6(4) . .
O4 V1 N1 C1 -163.4(3) 2_577 .
O4 V1 N1 C1 -159.0(4) . .
N2 V1 N1 C1 128.7(4) . .
C1 N1 C5 C4 -2.0(6) . .
V1 N1 C5 C4 177.0(4) . .
C1 N1 C5 C6 -177.9(4) . .
V1 N1 C5 C6 1.1(5) . .
C12 O5 C6 O4 -57.4(6) . .
C12 O5 C6 C7 -179.7(4) . .
C12 O5 C6 C5 62.5(6) . .
V1 O4 C6 O5 -56.6(5) 2_577 .
V1 O4 C6 O5 178.9(3) . .
V1 O4 C6 C7 65.2(4) 2_577 .
V1 O4 C6 C7 -59.2(4) . .
V1 O4 C6 C5 178.6(2) 2_577 .
V1 O4 C6 C5 54.1(3) . .
N1 C5 C6 O5 -161.2(4) . .
C4 C5 C6 O5 23.0(7) . .
N1 C5 C6 O4 -35.6(5) . .
C4 C5 C6 O4 148.7(4) . .
N1 C5 C6 C7 79.9(4) . .
C4 C5 C6 C7 -95.8(5) . .
N3 C17 C16 C15 -0.8(5) . .
C18 C17 C16 C15 -179.5(3) . .
C14 C15 C16 C17 1.6(5) . .
N4 C19 C20 C21 1.5(6) . .
C18 C19 C20 C21 177.1(4) . .
C19 N4 C23 C22 -0.3(6) . .
V2 N4 C23 C22 178.8(3) . .
O1 V1 O3 O2 93.1(3) . .
O4 V1 O3 O2 -172.4(3) 2_577 .
O4 V1 O3 O2 -122.2(3) . .
N1 V1 O3 O2 -10.0(3) . .
N2 V1 O3 O2 -85.5(3) . .
C11 N2 C7 C8 1.6(6) . .
V1 N2 C7 C8 -175.4(3) . .
C11 N2 C7 C6 177.7(4) . .
V1 N2 C7 C6 0.7(4) . .
O5 C6 C7 N2 161.6(3) . .
O4 C6 C7 N2 35.9(4) . .
C5 C6 C7 N2 -76.2(4) . .
O5 C6 C7 C8 -22.5(6) . .
O4 C6 C7 C8 -148.2(4) . .
C5 C6 C7 C8 99.7(5) . .
C5 N1 C1 C2 0.9(6) . .
V1 N1 C1 C2 -178.1(3) . .
C19 C20 C21 C22 -0.4(7) . .
N4 C23 C22 C21 1.3(7) . .
C20 C21 C22 C23 -0.9(8) . .
N2 C7 C8 C9 -0.9(7) . .
C6 C7 C8 C9 -176.3(4) . .
C4 C3 C2 C1 -0.9(7) . .
N1 C1 C2 C3 0.6(7) . .
C2 C3 C4 C5 -0.2(7) . .
N1 C5 C4 C3 1.7(7) . .
C6 C5 C4 C3 177.0(4) . .
C7 C8 C9 C10 0.4(8) . .
C7 N2 C11 C10 -2.0(7) . .
V1 N2 C11 C10 174.5(4) . .
C8 C9 C10 C11 -0.7(9) . .
N2 C11 C10 C9 1.6(9) . .
C24 O10 C18 O9 -59.3(4) . .
C24 O10 C18 C17 -179.9(3) . .
C24 O10 C18 C19 61.4(4) . .
V2 O9 C18 O10 -56.3(3) 2_666 .
V2 O9 C18 O10 178.2(2) . .
V2 O9 C18 C17 64.3(3) 2_666 .
V2 O9 C18 C17 -61.2(3) . .
V2 O9 C18 C19 178.29(19) 2_666 .
V2 O9 C18 C19 52.7(3) . .
N3 C17 C18 O10 164.8(3) . .
C16 C17 C18 O10 -16.3(4) . .
N3 C17 C18 O9 40.1(3) . .
C16 C17 C18 O9 -141.0(3) . .
N3 C17 C18 C19 -72.3(3) . .
C16 C17 C18 C19 106.6(4) . .
N4 C19 C18 O10 -162.4(3) . .
C20 C19 C18 O10 21.6(5) . .
N4 C19 C18 O9 -36.3(4) . .
C20 C19 C18 O9 147.8(4) . .
N4 C19 C18 C17 78.3(3) . .
C20 C19 C18 C17 -97.7(4) . .
